data_2312675
loop_
_publ_author_name
'Steinke, Tim'
'Engelage, Elric'
'Huber, Stefan M.'

_publ_section_title
;
 Chalcogen bonding in the solid-state structures of
 1,3-bis(benzimidazoliumyl)benzene-based chalcogen-bonding donors.
;
_journal_coeditor_code QW3003
_journal_issue 'Pt 2'
_journal_name_full 'Acta crystallographica. Section C, Structural chemistry'
_journal_page_first 26
_journal_page_last 35
_journal_paper_doi 10.1107/S2053229622011536
_journal_volume 79
_journal_year 2023
_chemical_formula_iupac 'C24 H24 N4 Se2 2+, 2C F3 O3 S -'
_chemical_formula_moiety 'C24 H24 F6 N4 Se2 2+, 2(C F3 O3 S -)'
_chemical_formula_sum 'C26 H24 F6 N4 O6 S2 Se2'
_chemical_formula_weight 824.53
_chemical_name_systematic
;
3,3'-Bis(methylselanyl)-1,1'-(1,3-phenylene)bis(1<i>H</i>-1,3-benzodiazol-3-ium)
bis(trifluoromethanesulfonate)
;
_space_group_crystal_system monoclinic
_space_group_IT_number 14
_space_group_name_Hall '-P 2ybc'
_space_group_name_H-M_alt 'P 1 21/c 1'
_atom_sites_solution_hydrogens geom
_audit_creation_method SHELXL-2018/3
_cell_angle_alpha 90
_cell_angle_beta 94.246(2)
_cell_angle_gamma 90
_cell_formula_units_Z 4
_cell_length_a 13.8634(4)
_cell_length_b 7.7558(2)
_cell_length_c 29.3266(7)
_cell_measurement_reflns_used 5529
_cell_measurement_temperature 170(2)
_cell_measurement_theta_max 66.5
_cell_measurement_theta_min 3.0
_cell_volume 3144.59(14)
_computing_cell_refinement
;
CrysAlis PRO (Rigaku OD, 2018)
;
_computing_data_collection
;
CrysAlis PRO (Rigaku OD, 2018)
;
_computing_data_reduction
;
CrysAlis PRO (Rigaku OD, 2018)
;
_computing_molecular_graphics
;
DIAMOND (Putz & Brandenburg, 2014) and Mercury (Macrae <i>et al.</i>,
2020)
;
_computing_publication_material
;
WinGX (Farrugia, 2012)
;
_computing_structure_refinement
;
SHELXL2018 (Sheldrick, 2015b)
;
_computing_structure_solution
;
SHELXT (Sheldrick, 2015a) and shelXle (H\"ubschle <i>et al.</i>,
2011)
;
_diffrn_ambient_temperature 169.99(10)
_diffrn_detector 'CCD plate'
_diffrn_measured_fraction_theta_full 0.997
_diffrn_measured_fraction_theta_max 0.997
_diffrn_measurement_device 'four-circle diffractometer'
_diffrn_measurement_device_type 'Rigaku XtaLAB Synergy Dualflex diffractometer with a HyPix detector'
_diffrn_measurement_method '\w scans'
_diffrn_radiation_monochromator mirror
_diffrn_radiation_probe x-ray
_diffrn_radiation_type 'Cu K\a'
_diffrn_radiation_wavelength 1.54184
_diffrn_reflns_av_R_equivalents 0.0731
_diffrn_reflns_av_unetI/netI 0.0395
_diffrn_reflns_limit_h_max 16
_diffrn_reflns_limit_h_min -16
_diffrn_reflns_limit_k_max 9
_diffrn_reflns_limit_k_min -8
_diffrn_reflns_limit_l_max 34
_diffrn_reflns_limit_l_min -34
_diffrn_reflns_number 28154
_diffrn_reflns_theta_full 66.483
_diffrn_reflns_theta_max 66.483
_diffrn_reflns_theta_min 3.022
_diffrn_source 'micro-focus sealed X-ray tube'
_exptl_absorpt_coefficient_mu 4.935
_exptl_absorpt_correction_T_max 0.969
_exptl_absorpt_correction_T_min 0.900
_exptl_absorpt_correction_type gaussian
_exptl_absorpt_process_details
;
(CrysAlis PRO; Rigaku OD, 2018)
;
_exptl_crystal_colour 'clear colourless'
_exptl_crystal_density_diffrn 1.742
_exptl_crystal_description needle
_exptl_crystal_F_000 1640
_exptl_crystal_size_max 0.032
_exptl_crystal_size_mid 0.021
_exptl_crystal_size_min 0.013
_refine_diff_density_max 1.206
_refine_diff_density_min -0.838
_refine_ls_extinction_method none
_refine_ls_goodness_of_fit_ref 1.059
_refine_ls_hydrogen_treatment constr
_refine_ls_matrix_type full
_refine_ls_number_parameters 419
_refine_ls_number_reflns 5529
_refine_ls_number_restraints 0
_refine_ls_restrained_S_all 1.059
_refine_ls_R_factor_all 0.0595
_refine_ls_R_factor_gt 0.0530
_refine_ls_shift/su_max 0.001
_refine_ls_shift/su_mean 0.000
_refine_ls_structure_factor_coef Fsqd
_refine_ls_weighting_details 'w=1/[\s^2^(Fo^2^)+(0.0737P)^2^+7.2679P] where P=(Fo^2^+2Fc^2^)/3'
_refine_ls_weighting_scheme calc
_refine_ls_wR_factor_gt 0.1366
_refine_ls_wR_factor_ref 0.1416
_reflns_number_gt 4865
_reflns_number_total 5529
_reflns_threshold_expression 'I > 2\s(I)'
_cod_data_source_file qw3003.cif
_cod_data_source_block TS-056_twin_twin1_hklf4_3Se-B
_cod_original_sg_symbol_H-M 'P 21/c'
_cod_database_code 2312675
_shelx_space_group_comment
;
The symmetry employed for this shelxl refinement is uniquely defined
by the following loop, which should always be used as a source of
symmetry information in preference to the above space-group names.
They are only intended as comments.
;

loop_
_space_group_symop_operation_xyz
'x, y, z'
'-x, y+1/2, -z+1/2'
'-x, -y, -z'
'x, -y-1/2, z-1/2'

loop_
_atom_site_type_symbol
_atom_site_label
_atom_site_fract_x
_atom_site_fract_y
_atom_site_fract_z
_atom_site_U_iso_or_equiv
_atom_site_adp_type
_atom_site_calc_flag
_atom_site_occupancy
_atom_site_disorder_assembly
_atom_site_disorder_group
Se Se1 0.11263(3) 0.38325(5) 0.29868(2) 0.03215(15) Uani d 1 . .
F F1 0.0959(2) 0.5093(5) 0.47848(13) 0.0694(9) Uani d 1 . .
N N1 -0.0191(2) 0.2977(5) 0.36753(12) 0.0341(8) Uani d 1 . .
C C1 0.0526(4) 0.2371(8) 0.25052(17) 0.0579(14) Uani d 1 . .
H H1A 0.052811 0.296917 0.221099 0.087 Uiso calc 1 . .
H H1AB -0.014215 0.211641 0.257104 0.087 Uiso calc 1 . .
H H1AC 0.088992 0.129092 0.249142 0.087 Uiso calc 1 . .
S S1 0.25873(8) 0.56039(14) 0.19470(4) 0.0372(3) Uani d 1 . .
O O1 0.3333(3) 0.5611(5) 0.23149(13) 0.0578(9) Uani d 1 . .
Se Se2 0.41613(3) 0.38318(6) 0.31859(2) 0.04288(17) Uani d 1 . .
F F2 0.2279(3) 0.4471(5) 0.51749(10) 0.0692(9) Uani d 1 . .
N N2 0.0917(2) 0.1025(4) 0.36094(12) 0.0294(7) Uani d 1 . .
C C2 0.5275(4) 0.4091(9) 0.2823(2) 0.0670(17) Uani d 1 . .
H H2A 0.505489 0.442600 0.251066 0.101 Uiso calc 1 . .
H H2AB 0.562469 0.299384 0.281726 0.101 Uiso calc 1 . .
H H2AC 0.570588 0.498308 0.295994 0.101 Uiso calc 1 . .
S S2 0.25037(8) 0.53832(14) 0.43272(4) 0.0362(2) Uani d 1 . .
O O2 0.2737(3) 0.6768(5) 0.15809(12) 0.0504(8) Uani d 1 . .
O O3 0.1633(3) 0.5591(5) 0.20962(15) 0.0626(11) Uani d 1 . .
N N3 0.4414(2) 0.0865(4) 0.37656(12) 0.0302(7) Uani d 1 . .
F F3 0.1680(2) 0.2696(4) 0.46669(10) 0.0543(7) Uani d 1 . .
C C3 0.0593(3) 0.2557(5) 0.34562(13) 0.0284(8) Uani d 1 . .
O O4 0.2589(2) 0.7146(4) 0.44704(12) 0.0461(8) Uani d 1 . .
F F4 0.2640(3) 0.2227(4) 0.19986(15) 0.0768(10) Uani d 1 . .
N N4 0.5505(2) 0.2813(4) 0.39527(13) 0.0332(7) Uani d 1 . .
C C4 -0.0785(4) 0.4534(6) 0.36051(19) 0.0455(11) Uani d 1 . .
H H4A -0.056519 0.519097 0.334671 0.068 Uiso calc 1 . .
H H4AB -0.072162 0.524674 0.388172 0.068 Uiso calc 1 . .
H H4AC -0.146324 0.420497 0.354010 0.068 Uiso calc 1 . .
C C5 0.4743(3) 0.2459(5) 0.36683(15) 0.0334(9) Uani d 1 . .
O O5 0.1875(3) 0.5115(5) 0.39240(11) 0.0552(9) Uani d 1 . .
F F5 0.3616(4) 0.3304(5) 0.15549(18) 0.1116(19) Uani d 1 . .
C C6 0.6053(4) 0.4434(6) 0.39690(19) 0.0468(11) Uani d 1 . .
H H6A 0.665773 0.427299 0.382119 0.070 Uiso calc 1 . .
H H6AB 0.619983 0.477627 0.428834 0.070 Uiso calc 1 . .
H H6AC 0.566691 0.533656 0.380849 0.070 Uiso calc 1 . .
O O6 0.3386(3) 0.4417(5) 0.43480(14) 0.0567(9) Uani d 1 . .
F F6 0.2080(5) 0.3186(6) 0.13605(17) 0.132(2) Uani d 1 . .
C C7 -0.0375(3) 0.1685(6) 0.39801(15) 0.0352(9) Uani d 1 . .
C C9 -0.1050(4) 0.0002(8) 0.4544(2) 0.0603(16) Uani d 1 . .
H H9 -0.152421 -0.017410 0.475690 0.072 Uiso calc 1 . .
C C8 -0.1085(4) 0.1495(7) 0.42879(18) 0.0503(12) Uani d 1 . .
H H8 -0.156673 0.234819 0.432012 0.060 Uiso calc 1 . .
C C11 0.0402(3) -0.1056(5) 0.42061(16) 0.0367(10) Uani d 1 . .
H H11 0.091493 -0.186174 0.419121 0.044 Uiso calc 1 . .
C C10 -0.0346(4) -0.1258(8) 0.4502(2) 0.0582(15) Uani d 1 . .
H H10 -0.037114 -0.228354 0.467791 0.070 Uiso calc 1 . .
C C15 0.6343(3) -0.0366(7) 0.48347(15) 0.0451(12) Uani d 1 . .
H H15 0.680543 -0.058933 0.508319 0.054 Uiso calc 1 . .
C C14 0.6384(3) 0.1164(6) 0.46087(16) 0.0406(11) Uani d 1 . .
H H14 0.685931 0.201081 0.469317 0.049 Uiso calc 1 . .
C C13 0.5690(3) 0.1418(6) 0.42471(14) 0.0335(9) Uani d 1 . .
C C12 0.0327(3) 0.0416(6) 0.39394(15) 0.0347(9) Uani d 1 . .
C C18 0.4995(3) 0.0169(5) 0.41286(14) 0.0305(8) Uani d 1 . .
C C19 0.2665(3) 0.0943(5) 0.36723(13) 0.0275(8) Uani d 1 . .
H H19 0.267277 0.196541 0.385089 0.033 Uiso calc 1 . .
C C20 0.1806(3) 0.0211(5) 0.35003(13) 0.0290(8) Uani d 1 . .
C C21 0.1784(3) -0.1307(5) 0.32508(15) 0.0356(9) Uani d 1 . .
H H21 0.118436 -0.180504 0.314207 0.043 Uiso calc 1 . .
C C22 0.2648(3) -0.2086(6) 0.31623(16) 0.0393(10) Uani d 1 . .
H H22 0.264081 -0.312285 0.298942 0.047 Uiso calc 1 . .
C C23 0.3522(3) -0.1372(5) 0.33229(15) 0.0345(9) Uani d 1 . .
H H23 0.411477 -0.190701 0.326081 0.041 Uiso calc 1 . .
C C24 0.3520(3) 0.0128(5) 0.35743(13) 0.0286(8) Uani d 1 . .
C C25 0.2726(5) 0.3490(7) 0.1695(2) 0.0605(15) Uani d 1 . .
C C26 0.1816(3) 0.4383(6) 0.47555(15) 0.0348(9) Uani d 1 . .
C C17 0.4944(3) -0.1372(6) 0.43601(14) 0.0348(9) Uani d 1 . .
H H17 0.445942 -0.220803 0.428141 0.042 Uiso calc 1 . .
C C16 0.5645(3) -0.1619(7) 0.47140(15) 0.0416(10) Uani d 1 . .
H H16 0.565302 -0.267064 0.488023 0.050 Uiso calc 1 . .

loop_
_atom_site_aniso_label
_atom_site_aniso_U_11
_atom_site_aniso_U_22
_atom_site_aniso_U_33
_atom_site_aniso_U_12
_atom_site_aniso_U_13
_atom_site_aniso_U_23
Se1 0.0312(3) 0.0304(3) 0.0348(3) -0.00345(16) 0.00218(18) 0.00444(17)
F1 0.0504(18) 0.072(2) 0.089(2) 0.0141(16) 0.0303(17) 0.0140(19)
N1 0.0276(17) 0.0327(18) 0.0423(19) 0.0033(14) 0.0039(14) 0.0015(15)
C1 0.062(3) 0.073(4) 0.039(3) -0.028(3) 0.001(2) -0.001(3)
S1 0.0404(6) 0.0362(6) 0.0363(5) -0.0002(4) 0.0109(4) 0.0051(4)
O1 0.068(2) 0.054(2) 0.050(2) 0.0099(18) -0.0077(18) -0.0003(17)
Se2 0.0324(3) 0.0370(3) 0.0598(3) 0.00622(18) 0.0076(2) 0.0149(2)
F2 0.082(2) 0.089(2) 0.0353(15) -0.0044(19) -0.0021(15) 0.0053(16)
N2 0.0249(17) 0.0310(17) 0.0326(18) 0.0010(13) 0.0044(13) 0.0030(14)
C2 0.054(3) 0.085(4) 0.064(4) 0.014(3) 0.018(3) 0.022(3)
S2 0.0395(6) 0.0339(5) 0.0353(5) -0.0043(4) 0.0029(4) -0.0009(4)
O2 0.064(2) 0.0450(19) 0.0436(18) -0.0139(17) 0.0129(16) 0.0093(15)
O3 0.051(2) 0.057(2) 0.084(3) 0.0100(18) 0.031(2) 0.022(2)
N3 0.0236(16) 0.0293(17) 0.0380(19) 0.0027(13) 0.0049(14) 0.0002(14)
F3 0.0634(19) 0.0422(15) 0.0579(17) -0.0081(13) 0.0083(14) 0.0115(13)
C3 0.0238(19) 0.029(2) 0.032(2) -0.0025(15) -0.0017(15) -0.0026(16)
O4 0.050(2) 0.0325(16) 0.055(2) -0.0073(14) -0.0011(15) -0.0056(14)
F4 0.088(3) 0.0385(17) 0.107(3) 0.0012(16) 0.027(2) 0.0149(18)
N4 0.0261(17) 0.0294(17) 0.045(2) -0.0006(14) 0.0059(14) -0.0080(15)
C4 0.040(3) 0.037(2) 0.061(3) 0.014(2) 0.009(2) 0.008(2)
C5 0.027(2) 0.030(2) 0.044(2) 0.0026(16) 0.0060(17) -0.0021(18)
O5 0.081(3) 0.048(2) 0.0348(17) -0.0169(18) -0.0084(16) 0.0041(15)
F5 0.147(4) 0.062(2) 0.140(4) 0.011(3) 0.105(4) -0.013(2)
C6 0.040(3) 0.036(2) 0.064(3) -0.009(2) 0.005(2) -0.014(2)
O6 0.0429(19) 0.060(2) 0.069(2) 0.0070(17) 0.0161(17) 0.0009(19)
F6 0.222(7) 0.068(3) 0.096(3) -0.024(3) -0.061(4) -0.025(2)
C7 0.027(2) 0.042(2) 0.036(2) 0.0028(18) 0.0016(16) 0.0069(19)
C9 0.038(3) 0.086(4) 0.059(3) 0.012(3) 0.019(2) 0.033(3)
C8 0.035(2) 0.065(3) 0.052(3) 0.012(2) 0.015(2) 0.015(2)
C11 0.033(2) 0.031(2) 0.047(3) 0.0097(17) 0.0108(19) 0.0229(18)
C10 0.046(3) 0.063(3) 0.067(4) 0.007(2) 0.013(3) 0.034(3)
C15 0.033(2) 0.070(3) 0.032(2) 0.015(2) 0.0021(18) -0.003(2)
C14 0.028(2) 0.057(3) 0.037(2) 0.0027(19) 0.0040(18) -0.012(2)
C13 0.027(2) 0.042(2) 0.033(2) 0.0059(17) 0.0090(16) -0.0093(18)
C12 0.0238(19) 0.042(2) 0.038(2) 0.0001(17) 0.0025(16) 0.0049(18)
C18 0.0224(19) 0.035(2) 0.035(2) 0.0060(16) 0.0073(15) -0.0038(17)
C19 0.029(2) 0.0250(18) 0.0284(19) -0.0004(15) 0.0038(15) -0.0019(15)
C20 0.029(2) 0.0273(19) 0.031(2) 0.0016(15) 0.0051(15) 0.0024(16)
C21 0.034(2) 0.033(2) 0.040(2) -0.0052(17) -0.0006(18) -0.0044(17)
C22 0.041(2) 0.030(2) 0.047(3) -0.0008(18) 0.0026(19) -0.0109(19)
C23 0.034(2) 0.031(2) 0.039(2) 0.0045(17) 0.0061(17) -0.0039(17)
C24 0.0268(19) 0.0282(19) 0.031(2) -0.0002(15) 0.0018(15) 0.0015(16)
C25 0.076(4) 0.041(3) 0.067(4) -0.009(3) 0.020(3) -0.005(3)
C26 0.037(2) 0.034(2) 0.034(2) -0.0011(18) 0.0050(17) 0.0015(17)
C17 0.031(2) 0.041(2) 0.034(2) 0.0081(17) 0.0078(17) 0.0015(18)
C16 0.040(2) 0.050(3) 0.036(2) 0.016(2) 0.0121(18) 0.004(2)

loop_
_atom_type_symbol
_atom_type_description
_atom_type_scat_dispersion_real
_atom_type_scat_dispersion_imag
_atom_type_scat_source
C C 0.0181 0.0091 'International Tables Vol C Tables 4.2.6.8 and 6.1.1.4'
H H 0.0000 0.0000 'International Tables Vol C Tables 4.2.6.8 and 6.1.1.4'
N N 0.0311 0.0180 'International Tables Vol C Tables 4.2.6.8 and 6.1.1.4'
O O 0.0492 0.0322 'International Tables Vol C Tables 4.2.6.8 and 6.1.1.4'
Se Se -0.7943 1.1372 'International Tables Vol C Tables 4.2.6.8 and 6.1.1.4'
S S 0.3331 0.5567 'International Tables Vol C Tables 4.2.6.8 and 6.1.1.4'
F F 0.0727 0.0534 'International Tables Vol C Tables 4.2.6.8 and 6.1.1.4'

loop_
_exptl_crystal_face_index_h
_exptl_crystal_face_index_k
_exptl_crystal_face_index_l
_exptl_crystal_face_perp_dist
2 -4 11 0.0085
-3 0 -17 0.0092
8 0 -8 0.0088
4 4 9 0.0063
-1 -1 -1 0.0050
0 0 0 0.0096
0 0 0 0.0198
0 0 0 0.0099
0 0 0 0.0059

loop_
_geom_angle_atom_site_label_1
_geom_angle_atom_site_label_2
_geom_angle_atom_site_label_3
_geom_angle_site_symmetry_1
_geom_angle_site_symmetry_3
_geom_angle
_geom_angle_publ_flag
C3 Se1 C1 . . 93.1(2) ?
C3 N1 C7 . . 109.2(3) ?
C3 N1 C4 . . 126.7(4) ?
C7 N1 C4 . . 124.1(4) ?
Se1 C1 H1A . . 109.5 ?
Se1 C1 H1AB . . 109.5 ?
H1A C1 H1AB . . 109.5 ?
Se1 C1 H1AC . . 109.5 ?
H1A C1 H1AC . . 109.5 ?
H1AB C1 H1AC . . 109.5 ?
O3 S1 O2 . . 115.1(2) ?
O3 S1 O1 . . 113.7(3) ?
O2 S1 O1 . . 115.1(2) ?
O3 S1 C25 . . 104.3(3) ?
O2 S1 C25 . . 103.8(2) ?
O1 S1 C25 . . 102.5(3) ?
C5 Se2 C2 . . 98.9(2) ?
C3 N2 C12 . . 109.5(3) ?
C3 N2 C20 . . 125.9(3) ?
C12 N2 C20 . . 124.1(3) ?
Se2 C2 H2A . . 109.5 ?
Se2 C2 H2AB . . 109.5 ?
H2A C2 H2AB . . 109.5 ?
Se2 C2 H2AC . . 109.5 ?
H2A C2 H2AC . . 109.5 ?
H2AB C2 H2AC . . 109.5 ?
O5 S2 O6 . . 115.2(3) ?
O5 S2 O4 . . 114.4(2) ?
O6 S2 O4 . . 115.8(2) ?
O5 S2 C26 . . 101.0(2) ?
O6 S2 C26 . . 103.8(2) ?
O4 S2 C26 . . 104.0(2) ?
C5 N3 C18 . . 109.2(3) ?
C5 N3 C24 . . 125.0(3) ?
C18 N3 C24 . . 125.2(3) ?
N2 C3 N1 . . 108.6(3) ?
N2 C3 Se1 . . 124.8(3) ?
N1 C3 Se1 . . 126.5(3) ?
C5 N4 C13 . . 109.3(3) ?
C5 N4 C6 . . 125.7(4) ?
C13 N4 C6 . . 125.0(4) ?
N1 C4 H4A . . 109.5 ?
N1 C4 H4AB . . 109.5 ?
H4A C4 H4AB . . 109.5 ?
N1 C4 H4AC . . 109.5 ?
H4A C4 H4AC . . 109.5 ?
H4AB C4 H4AC . . 109.5 ?
N4 C5 N3 . . 108.7(4) ?
N4 C5 Se2 . . 128.8(3) ?
N3 C5 Se2 . . 122.5(3) ?
N4 C6 H6A . . 109.5 ?
N4 C6 H6AB . . 109.5 ?
H6A C6 H6AB . . 109.5 ?
N4 C6 H6AC . . 109.5 ?
H6A C6 H6AC . . 109.5 ?
H6AB C6 H6AC . . 109.5 ?
N1 C7 C8 . . 132.2(4) ?
N1 C7 C12 . . 107.0(4) ?
C8 C7 C12 . . 120.8(4) ?
C8 C9 C10 . . 122.5(5) ?
C8 C9 H9 . . 118.7 ?
C10 C9 H9 . . 118.7 ?
C9 C8 C7 . . 116.4(5) ?
C9 C8 H8 . . 121.8 ?
C7 C8 H8 . . 121.8 ?
C12 C11 C10 . . 114.3(4) ?
C12 C11 H11 . . 122.8 ?
C10 C11 H11 . . 122.8 ?
C9 C10 C11 . . 121.9(5) ?
C9 C10 H10 . . 119.1 ?
C11 C10 H10 . . 119.1 ?
C14 C15 C16 . . 122.3(4) ?
C14 C15 H15 . . 118.8 ?
C16 C15 H15 . . 118.8 ?
C15 C14 C13 . . 116.3(4) ?
C15 C14 H14 . . 121.9 ?
C13 C14 H14 . . 121.9 ?
C18 C13 C14 . . 121.2(4) ?
C18 C13 N4 . . 107.0(4) ?
C14 C13 N4 . . 131.7(4) ?
C11 C12 N2 . . 130.4(4) ?
C11 C12 C7 . . 123.9(4) ?
N2 C12 C7 . . 105.6(4) ?
C17 C18 C13 . . 122.7(4) ?
C17 C18 N3 . . 131.5(4) ?
C13 C18 N3 . . 105.8(4) ?
C20 C19 C24 . . 117.5(4) ?
C20 C19 H19 . . 121.2 ?
C24 C19 H19 . . 121.2 ?
C19 C20 C21 . . 121.8(4) ?
C19 C20 N2 . . 117.9(3) ?
C21 C20 N2 . . 120.2(4) ?
C22 C21 C20 . . 119.0(4) ?
C22 C21 H21 . . 120.5 ?
C20 C21 H21 . . 120.5 ?
C21 C22 C23 . . 120.7(4) ?
C21 C22 H22 . . 119.7 ?
C23 C22 H22 . . 119.7 ?
C24 C23 C22 . . 118.9(4) ?
C24 C23 H23 . . 120.5 ?
C22 C23 H23 . . 120.5 ?
C23 C24 C19 . . 122.0(4) ?
C23 C24 N3 . . 120.5(4) ?
C19 C24 N3 . . 117.4(3) ?
F6 C25 F4 . . 106.2(5) ?
F6 C25 F5 . . 110.4(6) ?
F4 C25 F5 . . 104.8(5) ?
F6 C25 S1 . . 112.6(5) ?
F4 C25 S1 . . 112.0(4) ?
F5 C25 S1 . . 110.5(4) ?
F1 C26 F3 . . 107.7(4) ?
F1 C26 F2 . . 106.9(4) ?
F3 C26 F2 . . 106.1(4) ?
F1 C26 S2 . . 113.0(3) ?
F3 C26 S2 . . 110.9(3) ?
F2 C26 S2 . . 111.9(3) ?
C18 C17 C16 . . 115.5(4) ?
C18 C17 H17 . . 122.2 ?
C16 C17 H17 . . 122.2 ?
C17 C16 C15 . . 121.9(5) ?
C17 C16 H16 . . 119.0 ?
C15 C16 H16 . . 119.0 ?

loop_
_geom_bond_atom_site_label_1
_geom_bond_atom_site_label_2
_geom_bond_site_symmetry_2
_geom_bond_distance
_geom_bond_publ_flag
Se1 C3 . 1.890(4) ?
Se1 C1 . 1.949(5) ?
F1 C26 . 1.319(5) ?
N1 C3 . 1.343(5) ?
N1 C7 . 1.379(6) ?
N1 C4 . 1.467(6) ?
C1 H1A . 0.9800 ?
C1 H1AB . 0.9800 ?
C1 H1AC . 0.9800 ?
S1 O3 . 1.424(4) ?
S1 O2 . 1.430(3) ?
S1 O1 . 1.438(4) ?
S1 C25 . 1.814(6) ?
Se2 C5 . 1.901(4) ?
Se2 C2 . 1.949(6) ?
F2 C26 . 1.346(5) ?
N2 C3 . 1.336(5) ?
N2 C12 . 1.395(5) ?
N2 C20 . 1.442(5) ?
C2 H2A . 0.9800 ?
C2 H2AB . 0.9800 ?
C2 H2AC . 0.9800 ?
S2 O5 . 1.431(4) ?
S2 O6 . 1.432(4) ?
S2 O4 . 1.432(3) ?
S2 C26 . 1.807(4) ?
N3 C5 . 1.356(5) ?
N3 C18 . 1.396(5) ?
N3 C24 . 1.440(5) ?
F3 C26 . 1.345(5) ?
F4 C25 . 1.335(7) ?
N4 C5 . 1.326(6) ?
N4 C13 . 1.396(6) ?
N4 C6 . 1.468(6) ?
C4 H4A . 0.9800 ?
C4 H4AB . 0.9800 ?
C4 H4AC . 0.9800 ?
F5 C25 . 1.337(8) ?
C6 H6A . 0.9800 ?
C6 H6AB . 0.9800 ?
C6 H6AC . 0.9800 ?
F6 C25 . 1.300(8) ?
C7 C8 . 1.391(6) ?
C7 C12 . 1.396(6) ?
C9 C8 . 1.379(8) ?
C9 C10 . 1.393(8) ?
C9 H9 . 0.9500 ?
C8 H8 . 0.9500 ?
C11 C12 . 1.383(6) ?
C11 C10 . 1.410(7) ?
C11 H11 . 0.9500 ?
C10 H10 . 0.9500 ?
C15 C14 . 1.362(7) ?
C15 C16 . 1.398(8) ?
C15 H15 . 0.9500 ?
C14 C13 . 1.392(6) ?
C14 H14 . 0.9500 ?
C13 C18 . 1.391(6) ?
C18 C17 . 1.379(6) ?
C19 C20 . 1.381(6) ?
C19 C24 . 1.391(6) ?
C19 H19 . 0.9500 ?
C20 C21 . 1.385(6) ?
C21 C22 . 1.383(6) ?
C21 H21 . 0.9500 ?
C22 C23 . 1.383(6) ?
C22 H22 . 0.9500 ?
C23 C24 . 1.377(6) ?
C23 H23 . 0.9500 ?
C17 C16 . 1.382(6) ?
C17 H17 . 0.9500 ?
C16 H16 . 0.9500 ?
